data_4342835
loop_
_publ_author_name
'Miller, Reece G.'
'Brooker, Sally'

_publ_section_title
;
 Spin Crossover, Reversible Redox, and Supramolecular Interactions in 3d
 Complexes of 4-(4-Pyridyl)-2,5-dipyrazyl-pyridine.
;
_journal_issue 11
_journal_name_full 'Inorganic chemistry'
_journal_page_first 5398
_journal_page_last 5409
_journal_paper_doi 10.1021/acs.inorgchem.5b00428
_journal_volume 54
_journal_year 2015
_chemical_formula_sum 'C36 H24 Fe N12'
_chemical_formula_weight 680.52
_space_group_crystal_system triclinic
_space_group_IT_number 2
_space_group_name_Hall '-P 1'
_space_group_name_H-M_alt 'P -1'
_symmetry_space_group_name_Hall '-P 1'
_symmetry_space_group_name_H-M 'P -1'
_atom_sites_solution_hydrogens geom
_audit_creation_method SHELXL-2014/7
_cell_angle_alpha 78.116(5)
_cell_angle_beta 68.027(8)
_cell_angle_gamma 75.290(6)
_cell_formula_units_Z 2
_cell_length_a 12.4714(12)
_cell_length_b 12.6899(5)
_cell_length_c 15.2546(11)
_cell_measurement_reflns_used 5087
_cell_measurement_temperature 100(2)
_cell_measurement_theta_max 75.3220
_cell_measurement_theta_min 3.9100
_cell_volume 2148.8(3)
_computing_cell_refinement 'CrysAlisPRO (Agilent 2013)'
_computing_data_collection 'CrysAlisPRO (Agilent 2013)'
_computing_data_reduction 'CrysAlisPRO (Agilent 2013)'
_computing_molecular_graphics 'X-SEED (Barbour, 2001)'
_computing_publication_material 'enCIFer (CCDC 2008)'
_computing_structure_refinement 'SHELXL-97 (Sheldrick, 1997)'
_computing_structure_solution 'SHELXS-97 (Sheldrick, 1990)'
_diffrn_ambient_temperature 100(2)
_diffrn_detector_area_resol_mean 5.1725
_diffrn_measured_fraction_theta_full 0.999
_diffrn_measured_fraction_theta_max 0.983
_diffrn_measurement_device_type 'SuperNova, Dual, Cu at zero, Atlas'
_diffrn_radiation_type 'Cu K\a'
_diffrn_radiation_wavelength 1.54180
_diffrn_reflns_av_R_equivalents 0.0791
_diffrn_reflns_av_unetI/netI 0.0901
_diffrn_reflns_laue_measured_fraction_full 0.999
_diffrn_reflns_laue_measured_fraction_max 0.983
_diffrn_reflns_limit_h_max 15
_diffrn_reflns_limit_h_min -15
_diffrn_reflns_limit_k_max 12
_diffrn_reflns_limit_k_min -15
_diffrn_reflns_limit_l_max 18
_diffrn_reflns_limit_l_min -19
_diffrn_reflns_number 20846
_diffrn_reflns_point_group_measured_fraction_full 0.999
_diffrn_reflns_point_group_measured_fraction_max 0.983
_diffrn_reflns_theta_full 67.572
_diffrn_reflns_theta_max 76.424
_diffrn_reflns_theta_min 3.146
_diffrn_source 'SuperNova (Cu) X-ray Source'
_exptl_absorpt_coefficient_mu 3.102
_exptl_absorpt_correction_T_max 1.000
_exptl_absorpt_correction_T_min 0.87124
_exptl_absorpt_process_details multi-scan
_exptl_crystal_colour Violet
_exptl_crystal_density_diffrn 1.052
_exptl_crystal_description Needle
_exptl_crystal_F_000 700
_exptl_crystal_size_max 0.03
_exptl_crystal_size_mid 0.01
_exptl_crystal_size_min 0.01
_refine_diff_density_max 2.087
_refine_diff_density_min -0.896
_refine_diff_density_rms 0.113
_refine_ls_extinction_method none
_refine_ls_goodness_of_fit_ref 1.051
_refine_ls_hydrogen_treatment constr
_refine_ls_matrix_type full
_refine_ls_number_parameters 442
_refine_ls_number_reflns 8888
_refine_ls_number_restraints 0
_refine_ls_restrained_S_all 1.051
_refine_ls_R_factor_all 0.1238
_refine_ls_R_factor_gt 0.1001
_refine_ls_shift/su_max 0.000
_refine_ls_shift/su_mean 0.000
_refine_ls_structure_factor_coef Fsqd
_refine_ls_weighting_details 'w=1/[\s^2^(Fo^2^)+(0.1659P)^2^+3.5558P] where P=(Fo^2^+2Fc^2^)/3'
_refine_ls_weighting_scheme calc
_refine_ls_wR_factor_gt 0.2836
_refine_ls_wR_factor_ref 0.3000
_reflns_Friedel_coverage 0.000
_reflns_number_gt 6280
_reflns_number_total 8888
_reflns_threshold_expression 'I > 2\s(I)'
_cod_data_source_file ic5b00428_si_001.cif
_cod_data_source_block platon_sq
_cod_depositor_comments 'Adding full bibliography for 4342833--4342842.cif.'
_cod_database_code 4342835
_shelx_shelxl_version_number 2014/7
_shelx_space_group_comment
;
The symmetry employed for this shelxl refinement is uniquely defined
by the following loop, which should always be used as a source of
symmetry information in preference to the above space-group names.
They are only intended as comments.
;
_exptl_absorpt_special_details 'CrysAlisPro Agilent 2013'

loop_
_space_group_symop_operation_xyz
'x, y, z'
'-x, -y, -z'

loop_
_atom_site_label
_atom_site_type_symbol
_atom_site_fract_x
_atom_site_fract_y
_atom_site_fract_z
_atom_site_U_iso_or_equiv
_atom_site_adp_type
_atom_site_occupancy
_atom_site_site_symmetry_order
_atom_site_calc_flag
_atom_site_refinement_flags_posn
_atom_site_refinement_flags_adp
Fe1 Fe 0.34125(7) 0.47146(6) 0.30006(6) 0.0275(2) Uani 1 1 d . .
N1 N 0.3460(4) 0.4837(3) 0.1683(3) 0.0306(9) Uani 1 1 d . .
C1 C 0.3289(5) 0.4106(4) 0.1240(4) 0.0383(12) Uani 1 1 d . .
H1 H 0.3152 0.3407 0.1575 0.046 Uiso 1 1 calc R U
N2 N 0.3514(6) 0.5304(5) -0.0210(4) 0.0518(14) Uani 1 1 d . .
C2 C 0.3309(6) 0.4358(5) 0.0319(5) 0.0463(14) Uani 1 1 d . .
H2 H 0.3168 0.3824 0.0041 0.056 Uiso 1 1 calc R U
N3 N 0.3781(4) 0.6120(4) 0.2564(3) 0.0333(9) Uani 1 1 d . .
C3 C 0.3667(6) 0.6038(5) 0.0221(4) 0.0450(14) Uani 1 1 d . .
H3 H 0.3793 0.6736 -0.0125 0.054 Uiso 1 1 calc R U
N4 N 0.3735(4) 0.5756(4) 0.5695(3) 0.0389(10) Uani 1 1 d . .
C4 C 0.3649(5) 0.5823(4) 0.1158(4) 0.0363(12) Uani 1 1 d . .
N5 N 0.3478(4) 0.5051(4) 0.4174(3) 0.0315(9) Uani 1 1 d . .
C5 C 0.3824(5) 0.6583(5) 0.1676(4) 0.0360(11) Uani 1 1 d . .
N6 N 0.4911(8) 1.1475(5) 0.0952(4) 0.077(2) Uani 1 1 d . .
C6 C 0.3999(6) 0.7654(5) 0.1361(4) 0.0405(13) Uani 1 1 d . .
H6 H 0.3997 0.7985 0.0743 0.049 Uiso 1 1 calc R U
C7 C 0.4175(6) 0.8237(5) 0.1954(4) 0.0431(14) Uani 1 1 d . .
C8 C 0.4397(7) 0.9381(5) 0.1622(4) 0.0537(18) Uani 1 1 d . .
C9 C 0.3732(7) 1.0135(6) 0.1166(6) 0.064(2) Uani 1 1 d . .
H9 H 0.3096 0.9967 0.1056 0.076 Uiso 1 1 calc R U
C10 C 0.4037(9) 1.1189(6) 0.0862(6) 0.074(3) Uani 1 1 d . .
H10 H 0.3556 1.1732 0.0566 0.089 Uiso 1 1 calc R U
C11 C 0.5549(11) 1.0735(7) 0.1399(6) 0.088(4) Uani 1 1 d . .
H11 H 0.6184 1.0935 0.1486 0.106 Uiso 1 1 calc R U
C12 C 0.5336(10) 0.9665(7) 0.1752(5) 0.074(3) Uani 1 1 d . .
H12 H 0.5814 0.9152 0.2069 0.088 Uiso 1 1 calc R U
C13 C 0.4145(6) 0.7739(5) 0.2874(4) 0.0418(13) Uani 1 1 d . .
H13 H 0.4270 0.8120 0.3292 0.050 Uiso 1 1 calc R U
C14 C 0.3929(5) 0.6685(4) 0.3156(4) 0.0346(11) Uani 1 1 d . .
C15 C 0.3780(5) 0.6050(4) 0.4102(4) 0.0328(11) Uani 1 1 d . .
C16 C 0.3910(5) 0.6369(5) 0.4853(4) 0.0392(12) Uani 1 1 d . .
H16 H 0.4133 0.7055 0.4771 0.047 Uiso 1 1 calc R U
C17 C 0.3438(5) 0.4791(5) 0.5774(4) 0.0364(12) Uani 1 1 d . .
H17 H 0.3302 0.4338 0.6369 0.044 Uiso 1 1 calc R U
C18 C 0.3318(4) 0.4416(4) 0.5017(4) 0.0339(11) Uani 1 1 d . .
H18 H 0.3125 0.3716 0.5101 0.041 Uiso 1 1 calc R U
N21 N 0.5007(4) 0.3799(3) 0.2744(3) 0.0299(9) Uani 1 1 d . .
C21 C 0.6040(5) 0.4117(5) 0.2359(4) 0.0366(12) Uani 1 1 d . .
H21 H 0.6063 0.4868 0.2125 0.044 Uiso 1 1 calc R U
N22 N 0.7110(4) 0.2294(4) 0.2631(4) 0.0429(11) Uani 1 1 d . .
C22 C 0.7089(5) 0.3365(5) 0.2294(4) 0.0402(13) Uani 1 1 d . .
H22 H 0.7814 0.3615 0.2003 0.048 Uiso 1 1 calc R U
N23 N 0.3000(4) 0.3326(3) 0.3428(3) 0.0308(9) Uani 1 1 d . .
C23 C 0.6070(5) 0.1978(5) 0.3010(5) 0.0402(13) Uani 1 1 d . .
H23 H 0.6054 0.1228 0.3252 0.048 Uiso 1 1 calc R U
N24 N -0.0766(4) 0.5562(4) 0.3991(5) 0.0511(14) Uani 1 1 d . .
C24 C 0.5007(5) 0.2707(4) 0.3064(4) 0.0349(11) Uani 1 1 d . .
N25 N 0.1675(4) 0.5182(4) 0.3406(3) 0.0329(9) Uani 1 1 d . .
C25 C 0.3847(5) 0.2417(4) 0.3428(4) 0.0319(11) Uani 1 1 d . .
N26 N 0.1227(5) -0.1797(4) 0.4916(5) 0.0533(15) Uani 1 1 d . .
C26 C 0.3568(5) 0.1391(4) 0.3723(4) 0.0353(11) Uani 1 1 d . .
H26 H 0.4163 0.0760 0.3754 0.042 Uiso 1 1 calc R U
C27 C 0.2394(5) 0.1288(4) 0.3976(4) 0.0359(12) Uani 1 1 d . .
C28 C 0.2033(5) 0.0195(4) 0.4277(5) 0.0379(13) Uani 1 1 d . .
C29 C 0.2290(6) -0.0512(5) 0.5042(5) 0.0469(15) Uani 1 1 d . .
H29 H 0.2748 -0.0337 0.5349 0.056 Uiso 1 1 calc R U
C30 C 0.1848(5) -0.1484(5) 0.5335(6) 0.0533(18) Uani 1 1 d . .
H30 H 0.1998 -0.1952 0.5866 0.064 Uiso 1 1 calc R U
C31 C 0.1011(6) -0.1107(5) 0.4189(6) 0.0509(16) Uani 1 1 d . .
H31 H 0.0577 -0.1315 0.3879 0.061 Uiso 1 1 calc R U
C32 C 0.1372(5) -0.0105(5) 0.3849(5) 0.0463(15) Uani 1 1 d . .
H32 H 0.1171 0.0360 0.3337 0.056 Uiso 1 1 calc R U
C33 C 0.1524(5) 0.2227(4) 0.3963(4) 0.0379(12) Uani 1 1 d . .
H33 H 0.0726 0.2174 0.4121 0.045 Uiso 1 1 calc R U
C34 C 0.1860(5) 0.3247(4) 0.3710(4) 0.0337(11) Uani 1 1 d . .
C35 C 0.1090(5) 0.4333(4) 0.3697(4) 0.0350(11) Uani 1 1 d . .
C36 C -0.0137(5) 0.4539(5) 0.3992(5) 0.0442(14) Uani 1 1 d . .
H36 H -0.0534 0.3939 0.4199 0.053 Uiso 1 1 calc R U
C37 C -0.0170(5) 0.6377(4) 0.3693(5) 0.0412(13) Uani 1 1 d . .
H37 H -0.0597 0.7112 0.3686 0.049 Uiso 1 1 calc R U
C38 C 0.1045(5) 0.6193(4) 0.3395(4) 0.0353(11) Uani 1 1 d . .
H38 H 0.1433 0.6800 0.3180 0.042 Uiso 1 1 calc R U

loop_
_atom_site_aniso_label
_atom_site_aniso_U_11
_atom_site_aniso_U_22
_atom_site_aniso_U_33
_atom_site_aniso_U_23
_atom_site_aniso_U_13
_atom_site_aniso_U_12
Fe1 0.0280(4) 0.0219(4) 0.0338(4) 0.0105(3) -0.0135(3) -0.0136(3)
N1 0.032(2) 0.024(2) 0.038(2) 0.0104(17) -0.0181(18) -0.0122(16)
C1 0.046(3) 0.028(3) 0.048(3) 0.011(2) -0.025(3) -0.018(2)
N2 0.082(4) 0.043(3) 0.039(3) 0.015(2) -0.031(3) -0.028(3)
C2 0.064(4) 0.038(3) 0.046(3) 0.007(3) -0.027(3) -0.024(3)
N3 0.034(2) 0.032(2) 0.033(2) 0.0084(17) -0.0123(18) -0.0128(18)
C3 0.065(4) 0.034(3) 0.045(3) 0.015(2) -0.028(3) -0.027(3)
N4 0.043(3) 0.037(2) 0.040(2) 0.0061(19) -0.018(2) -0.017(2)
C4 0.041(3) 0.024(2) 0.042(3) 0.010(2) -0.017(2) -0.013(2)
N5 0.028(2) 0.028(2) 0.039(2) 0.0069(17) -0.0122(17) -0.0136(16)
C5 0.040(3) 0.032(3) 0.036(3) 0.010(2) -0.013(2) -0.018(2)
N6 0.138(7) 0.043(3) 0.043(3) 0.013(3) -0.013(4) -0.050(4)
C6 0.050(3) 0.033(3) 0.036(3) 0.010(2) -0.012(2) -0.020(2)
C7 0.055(3) 0.024(3) 0.044(3) 0.011(2) -0.010(3) -0.020(2)
C8 0.088(5) 0.033(3) 0.037(3) 0.012(2) -0.013(3) -0.031(3)
C9 0.066(5) 0.033(3) 0.078(5) 0.013(3) -0.014(4) -0.019(3)
C10 0.088(6) 0.036(4) 0.077(6) 0.018(4) -0.008(5) -0.025(4)
C11 0.183(11) 0.064(5) 0.050(4) 0.023(4) -0.048(6) -0.090(7)
C12 0.142(8) 0.055(4) 0.049(4) 0.020(3) -0.041(5) -0.070(5)
C13 0.061(4) 0.028(3) 0.040(3) 0.006(2) -0.014(3) -0.027(3)
C14 0.037(3) 0.030(3) 0.039(3) 0.009(2) -0.015(2) -0.020(2)
C15 0.031(2) 0.029(2) 0.039(3) 0.010(2) -0.013(2) -0.016(2)
C16 0.038(3) 0.036(3) 0.045(3) 0.004(2) -0.013(2) -0.017(2)
C17 0.035(3) 0.037(3) 0.036(3) 0.008(2) -0.014(2) -0.015(2)
C18 0.030(2) 0.026(2) 0.043(3) 0.013(2) -0.013(2) -0.0115(19)
N21 0.027(2) 0.026(2) 0.036(2) 0.0055(16) -0.0120(17) -0.0099(16)
C21 0.038(3) 0.041(3) 0.036(3) 0.008(2) -0.016(2) -0.022(2)
N22 0.032(2) 0.039(3) 0.058(3) 0.005(2) -0.020(2) -0.010(2)
C22 0.030(3) 0.047(3) 0.043(3) 0.008(2) -0.012(2) -0.017(2)
N23 0.029(2) 0.026(2) 0.039(2) 0.0053(17) -0.0154(17) -0.0076(16)
C23 0.035(3) 0.030(3) 0.056(3) 0.010(2) -0.019(2) -0.012(2)
N24 0.029(2) 0.033(3) 0.083(4) 0.007(3) -0.017(2) -0.0068(19)
C24 0.033(3) 0.035(3) 0.038(3) 0.011(2) -0.016(2) -0.016(2)
N25 0.033(2) 0.026(2) 0.042(2) 0.0070(17) -0.0186(19) -0.0105(17)
C25 0.030(2) 0.026(2) 0.041(3) 0.010(2) -0.015(2) -0.0134(19)
N26 0.036(3) 0.023(2) 0.091(4) 0.012(2) -0.017(3) -0.011(2)
C26 0.031(3) 0.027(2) 0.046(3) 0.008(2) -0.014(2) -0.010(2)
C27 0.031(3) 0.026(2) 0.050(3) 0.012(2) -0.016(2) -0.013(2)
C28 0.030(3) 0.020(2) 0.059(3) 0.007(2) -0.013(2) -0.0100(19)
C29 0.043(3) 0.026(3) 0.072(4) 0.016(3) -0.025(3) -0.014(2)
C30 0.033(3) 0.027(3) 0.088(5) 0.016(3) -0.015(3) -0.011(2)
C31 0.039(3) 0.034(3) 0.083(5) 0.000(3) -0.020(3) -0.018(2)
C32 0.039(3) 0.028(3) 0.072(4) 0.007(3) -0.021(3) -0.014(2)
C33 0.032(3) 0.026(2) 0.055(3) 0.010(2) -0.017(2) -0.013(2)
C34 0.029(2) 0.028(3) 0.041(3) 0.007(2) -0.012(2) -0.009(2)
C35 0.032(3) 0.025(2) 0.047(3) 0.008(2) -0.014(2) -0.014(2)
C36 0.035(3) 0.028(3) 0.065(4) 0.009(3) -0.015(3) -0.013(2)
C37 0.036(3) 0.024(2) 0.062(4) 0.004(2) -0.019(3) -0.007(2)
C38 0.038(3) 0.021(2) 0.046(3) 0.006(2) -0.014(2) -0.012(2)

loop_
_atom_type_symbol
_atom_type_description
_atom_type_scat_dispersion_real
_atom_type_scat_dispersion_imag
_atom_type_scat_source
C C 0.0181 0.0091 'International Tables Vol C Tables 4.2.6.8 and 6.1.1.4'
H H 0.0000 0.0000 'International Tables Vol C Tables 4.2.6.8 and 6.1.1.4'
B B 0.0090 0.0039 'International Tables Vol C Tables 4.2.6.8 and 6.1.1.4'
N N 0.0311 0.0180 'International Tables Vol C Tables 4.2.6.8 and 6.1.1.4'
F F 0.0727 0.0534 'International Tables Vol C Tables 4.2.6.8 and 6.1.1.4'
Fe Fe -1.1336 3.1974 'International Tables Vol C Tables 4.2.6.8 and 6.1.1.4'

loop_
_geom_angle_atom_site_label_1
_geom_angle_atom_site_label_2
_geom_angle_atom_site_label_3
_geom_angle
N23 Fe1 N3 178.16(19)
N23 Fe1 N5 99.98(19)
N3 Fe1 N5 80.94(19)
N23 Fe1 N1 97.94(19)
N3 Fe1 N1 81.13(19)
N5 Fe1 N1 162.07(17)
N23 Fe1 N21 81.05(18)
N3 Fe1 N21 100.57(18)
N5 Fe1 N21 89.78(19)
N1 Fe1 N21 93.70(18)
N23 Fe1 N25 81.15(18)
N3 Fe1 N25 97.24(19)
N5 Fe1 N25 92.94(19)
N1 Fe1 N25 89.10(19)
N21 Fe1 N25 162.20(18)
C1 N1 C4 116.1(5)
C1 N1 Fe1 129.4(4)
C4 N1 Fe1 114.4(4)
N1 C1 C2 121.0(5)
C2 N2 C3 115.8(5)
N2 C2 C1 123.8(6)
C5 N3 C14 120.4(5)
C5 N3 Fe1 119.4(4)
C14 N3 Fe1 120.1(3)
N2 C3 C4 122.5(5)
C16 N4 C17 116.7(5)
N1 C4 C3 120.7(5)
N1 C4 C5 113.7(5)
C3 C4 C5 125.6(5)
C18 N5 C15 116.7(5)
C18 N5 Fe1 128.1(4)
C15 N5 Fe1 115.1(3)
N3 C5 C6 120.7(5)
N3 C5 C4 111.1(5)
C6 C5 C4 128.2(5)
C10 N6 C11 117.0(6)
C7 C6 C5 119.6(5)
C6 C7 C13 119.2(5)
C6 C7 C8 120.6(5)
C13 C7 C8 120.2(6)
C9 C8 C12 119.5(6)
C9 C8 C7 121.2(7)
C12 C8 C7 119.3(7)
C8 C9 C10 116.5(8)
N6 C10 C9 125.8(9)
N6 C11 C12 123.2(9)
C8 C12 C11 117.9(9)
C14 C13 C7 118.4(6)
N3 C14 C13 121.7(5)
N3 C14 C15 111.3(4)
C13 C14 C15 127.0(5)
C16 C15 N5 121.4(5)
C16 C15 C14 126.1(5)
N5 C15 C14 112.5(5)
N4 C16 C15 122.4(5)
N4 C17 C18 123.0(5)
N5 C18 C17 119.8(5)
C21 N21 C24 118.0(5)
C21 N21 Fe1 128.4(4)
C24 N21 Fe1 113.5(3)
N21 C21 C22 120.9(5)
C23 N22 C22 116.6(5)
N22 C22 C21 122.2(5)
C34 N23 C25 120.7(4)
C34 N23 Fe1 119.4(4)
C25 N23 Fe1 120.0(3)
N22 C23 C24 122.6(5)
C37 N24 C36 117.1(5)
N21 C24 C23 119.7(5)
N21 C24 C25 114.6(5)
C23 C24 C25 125.7(5)
C38 N25 C35 117.9(5)
C38 N25 Fe1 128.3(4)
C35 N25 Fe1 113.8(4)
N23 C25 C26 121.0(5)
N23 C25 C24 110.5(4)
C26 C25 C24 128.5(5)
C31 N26 C30 116.0(5)
C25 C26 C27 119.1(5)
C33 C27 C26 119.7(5)
C33 C27 C28 118.4(5)
C26 C27 C28 121.9(5)
C32 C28 C29 118.9(5)
C32 C28 C27 120.5(5)
C29 C28 C27 120.5(6)
C30 C29 C28 117.6(6)
N26 C30 C29 124.3(7)
N26 C31 C32 125.1(7)
C28 C32 C31 118.0(6)
C27 C33 C34 118.1(5)
N23 C34 C33 121.3(5)
N23 C34 C35 111.5(4)
C33 C34 C35 127.3(5)
N25 C35 C36 120.2(5)
N25 C35 C34 113.9(5)
C36 C35 C34 125.9(5)
N24 C36 C35 121.5(5)
N24 C37 C38 122.5(5)
N25 C38 C37 120.9(5)

loop_
_geom_bond_atom_site_label_1
_geom_bond_atom_site_label_2
_geom_bond_distance
Fe1 N23 1.879(4)
Fe1 N3 1.879(4)
Fe1 N5 1.958(5)
Fe1 N1 1.964(4)
Fe1 N21 1.972(4)
Fe1 N25 1.981(5)
N1 C1 1.352(7)
N1 C4 1.362(6)
C1 C2 1.368(9)
N2 C2 1.327(8)
N2 C3 1.331(8)
N3 C5 1.348(7)
N3 C14 1.351(7)
C3 C4 1.393(8)
N4 C16 1.330(7)
N4 C17 1.337(7)
C4 C5 1.467(8)
N5 C18 1.345(7)
N5 C15 1.384(7)
C5 C6 1.388(7)
N6 C10 1.294(13)
N6 C11 1.319(14)
C6 C7 1.386(9)
C7 C13 1.406(8)
C7 C8 1.496(7)
C8 C9 1.357(11)
C8 C12 1.399(12)
C9 C10 1.422(9)
C11 C12 1.407(9)
C13 C14 1.381(7)
C14 C15 1.470(7)
C15 C16 1.365(8)
C17 C18 1.405(8)
N21 C21 1.330(7)
N21 C24 1.371(7)
C21 C22 1.393(8)
N22 C23 1.336(7)
N22 C22 1.347(8)
N23 C34 1.346(7)
N23 C25 1.353(7)
C23 C24 1.396(8)
N24 C37 1.331(8)
N24 C36 1.335(8)
C24 C25 1.456(7)
N25 C38 1.324(7)
N25 C35 1.361(7)
C25 C26 1.374(7)
N26 C31 1.331(9)
N26 C30 1.342(10)
C26 C27 1.402(7)
C27 C33 1.395(7)
C27 C28 1.496(7)
C28 C32 1.384(9)
C28 C29 1.404(8)
C29 C30 1.399(8)
C31 C32 1.390(8)
C33 C34 1.395(7)
C34 C35 1.468(7)
C35 C36 1.393(8)
C37 C38 1.380(8)

loop_
_geom_torsion_atom_site_label_1
_geom_torsion_atom_site_label_2
_geom_torsion_atom_site_label_3
_geom_torsion_atom_site_label_4
_geom_torsion
C4 N1 C1 C2 0.1(9)
Fe1 N1 C1 C2 177.2(5)
C3 N2 C2 C1 -2.2(11)
N1 C1 C2 N2 1.3(11)
N5 Fe1 N3 C5 -175.2(5)
N1 Fe1 N3 C5 4.5(4)
N21 Fe1 N3 C5 96.7(4)
N25 Fe1 N3 C5 -83.4(4)
N5 Fe1 N3 C14 0.7(4)
N1 Fe1 N3 C14 -179.5(4)
N21 Fe1 N3 C14 -87.4(4)
N25 Fe1 N3 C14 92.6(4)
C2 N2 C3 C4 1.8(11)
C1 N1 C4 C3 -0.4(8)
Fe1 N1 C4 C3 -177.9(5)
C1 N1 C4 C5 179.7(5)
Fe1 N1 C4 C5 2.2(6)
N2 C3 C4 N1 -0.6(10)
N2 C3 C4 C5 179.3(6)
C14 N3 C5 C6 -1.2(8)
Fe1 N3 C5 C6 174.7(4)
C14 N3 C5 C4 179.6(5)
Fe1 N3 C5 C4 -4.5(6)
N1 C4 C5 N3 1.3(7)
C3 C4 C5 N3 -178.6(6)
N1 C4 C5 C6 -177.8(6)
C3 C4 C5 C6 2.3(10)
N3 C5 C6 C7 2.4(9)
C4 C5 C6 C7 -178.5(6)
C5 C6 C7 C13 -1.5(10)
C5 C6 C7 C8 178.3(6)
C6 C7 C8 C9 45.8(10)
C13 C7 C8 C9 -134.4(8)
C6 C7 C8 C12 -131.8(8)
C13 C7 C8 C12 48.0(10)
C12 C8 C9 C10 -1.0(12)
C7 C8 C9 C10 -178.6(7)
C11 N6 C10 C9 -2.7(14)
C8 C9 C10 N6 2.6(14)
C10 N6 C11 C12 1.5(14)
C9 C8 C12 C11 0.0(12)
C7 C8 C12 C11 177.6(7)
N6 C11 C12 C8 -0.2(14)
C6 C7 C13 C14 -0.5(10)
C8 C7 C13 C14 179.6(6)
C5 N3 C14 C13 -0.9(9)
Fe1 N3 C14 C13 -176.8(5)
C5 N3 C14 C15 176.6(5)
Fe1 N3 C14 C15 0.7(6)
C7 C13 C14 N3 1.8(9)
C7 C13 C14 C15 -175.3(6)
C18 N5 C15 C16 0.2(8)
Fe1 N5 C15 C16 -177.1(4)
C18 N5 C15 C14 -179.7(5)
Fe1 N5 C15 C14 3.0(6)
N3 C14 C15 C16 177.7(5)
C13 C14 C15 C16 -4.9(10)
N3 C14 C15 N5 -2.4(7)
C13 C14 C15 N5 175.0(6)
C17 N4 C16 C15 0.9(9)
N5 C15 C16 N4 -1.3(9)
C14 C15 C16 N4 178.6(6)
C16 N4 C17 C18 0.5(8)
C15 N5 C18 C17 1.2(7)
Fe1 N5 C18 C17 178.0(4)
N4 C17 C18 N5 -1.6(8)
C24 N21 C21 C22 -0.8(8)
Fe1 N21 C21 C22 175.0(4)
C23 N22 C22 C21 1.8(9)
N21 C21 C22 N22 -1.4(9)
N5 Fe1 N23 C34 96.6(4)
N1 Fe1 N23 C34 -82.7(4)
N21 Fe1 N23 C34 -175.2(5)
N25 Fe1 N23 C34 5.1(4)
N5 Fe1 N23 C25 -85.0(4)
N1 Fe1 N23 C25 95.8(4)
N21 Fe1 N23 C25 3.2(4)
N25 Fe1 N23 C25 -176.4(4)
C22 N22 C23 C24 -0.2(10)
C21 N21 C24 C23 2.3(8)
Fe1 N21 C24 C23 -174.1(5)
C21 N21 C24 C25 -176.9(5)
Fe1 N21 C24 C25 6.7(6)
N22 C23 C24 N21 -1.9(10)
N22 C23 C24 C25 177.2(6)
C34 N23 C25 C26 -0.5(8)
Fe1 N23 C25 C26 -178.9(4)
C34 N23 C25 C24 178.0(5)
Fe1 N23 C25 C24 -0.5(6)
N21 C24 C25 N23 -4.2(7)
C23 C24 C25 N23 176.7(6)
N21 C24 C25 C26 174.1(6)
C23 C24 C25 C26 -5.0(10)
N23 C25 C26 C27 3.4(9)
C24 C25 C26 C27 -174.7(6)
C25 C26 C27 C33 -2.6(9)
C25 C26 C27 C28 178.3(6)
C33 C27 C28 C32 52.6(9)
C26 C27 C28 C32 -128.3(7)
C33 C27 C28 C29 -123.0(7)
C26 C27 C28 C29 56.1(9)
C32 C28 C29 C30 -0.6(9)
C27 C28 C29 C30 175.1(6)
C31 N26 C30 C29 -1.5(10)
C28 C29 C30 N26 2.1(10)
C30 N26 C31 C32 -0.4(10)
C29 C28 C32 C31 -1.1(9)
C27 C28 C32 C31 -176.8(6)
N26 C31 C32 C28 1.7(11)
C26 C27 C33 C34 -1.1(9)
C28 C27 C33 C34 178.0(6)
C25 N23 C34 C33 -3.4(9)
Fe1 N23 C34 C33 175.0(4)
C25 N23 C34 C35 177.2(5)
Fe1 N23 C34 C35 -4.4(6)
C27 C33 C34 N23 4.2(9)
C27 C33 C34 C35 -176.6(6)
C38 N25 C35 C36 -1.4(9)
Fe1 N25 C35 C36 -179.3(5)
C38 N25 C35 C34 -178.4(5)
Fe1 N25 C35 C34 3.7(6)
N23 C34 C35 N25 0.2(7)
C33 C34 C35 N25 -179.2(6)
N23 C34 C35 C36 -176.7(6)
C33 C34 C35 C36 4.0(10)
C37 N24 C36 C35 0.1(11)
N25 C35 C36 N24 0.5(10)
C34 C35 C36 N24 177.2(6)
C36 N24 C37 C38 0.1(11)
C35 N25 C38 C37 1.6(9)
Fe1 N25 C38 C37 179.1(5)
N24 C37 C38 N25 -1.0(10)
